data_4315350
loop_
_publ_author_name
'Kristen A. Thoreson'
'Angela D. Follett'
'Kristopher McNeill'

_publ_section_title
;
 Synthesis and Characterization of Pentaphosphino Zero-Valent Iron
 Complexes and Their Corresponding Iron(II)-Chloride and -Hydride
 Complexes
;
_journal_name_full 'Inorganic Chemistry'
_journal_page_first 3942
_journal_page_last 3949
_journal_paper_doi 10.1021/ic1003325
_journal_volume 49
_journal_year 2010
_chemical_formula_moiety 'C15 H40 Fe P5'
_chemical_formula_sum 'C15 H40 Fe P5'
_chemical_formula_weight 431.17
_chemical_name_common (dmpe)5Fe2
_chemical_name_systematic
; 
 ? 
;
_space_group_IT_number 2
_symmetry_cell_setting triclinic
_symmetry_space_group_name_Hall '-P 1'
_symmetry_space_group_name_H-M 'P -1'
_atom_sites_solution_hydrogens geom
_atom_sites_solution_primary direct
_atom_sites_solution_secondary difmap
_audit_creation_method SHELXL-97
_cell_angle_alpha 101.020(2)
_cell_angle_beta 98.323(2)
_cell_angle_gamma 113.373(2)
_cell_formula_units_Z 2
_cell_length_a 9.075(1)
_cell_length_b 9.224(1)
_cell_length_c 15.328(2)
_cell_measurement_reflns_used 2443
_cell_measurement_temperature 173(2)
_cell_measurement_theta_max 27.40
_cell_measurement_theta_min 2.50
_cell_volume 1120.9(2)
_computing_cell_refinement 'SAINT, Bruker'
_computing_data_collection 'SMART, Bruker'
_computing_data_reduction 'SAINT, Bruker'
_computing_molecular_graphics 'SHELXTL, Bruker'
_computing_publication_material 'Bruker SHELXTL'
_computing_structure_refinement 'SHELXL-97 (Sheldrick, 1997)'
_computing_structure_solution 'SHELXS-97 (Sheldrick, 1990)'
_diffrn_ambient_temperature 173(2)
_diffrn_measured_fraction_theta_full 0.975
_diffrn_measured_fraction_theta_max 0.975
_diffrn_measurement_device_type 'Bruker SMART Platform CCD'
_diffrn_measurement_method 'area detector, omega scan per phi'
_diffrn_radiation_monochromator graphite
_diffrn_radiation_source 'normal-focus sealed tube'
_diffrn_radiation_type MoK\a
_diffrn_radiation_wavelength 0.71073
_diffrn_reflns_av_R_equivalents 0.0274
_diffrn_reflns_av_sigmaI/netI 0.0353
_diffrn_reflns_limit_h_max 11
_diffrn_reflns_limit_h_min -11
_diffrn_reflns_limit_k_max 11
_diffrn_reflns_limit_k_min -11
_diffrn_reflns_limit_l_max 19
_diffrn_reflns_limit_l_min -19
_diffrn_reflns_number 12929
_diffrn_reflns_theta_full 27.49
_diffrn_reflns_theta_max 27.49
_diffrn_reflns_theta_min 1.40
_exptl_absorpt_coefficient_mu 1.024
_exptl_absorpt_correction_T_max 1.00000
_exptl_absorpt_correction_T_min 0.827760
_exptl_absorpt_correction_type multi-scan
_exptl_absorpt_process_details 'SADABS, R. Blessing, 1995'
_exptl_crystal_colour orange
_exptl_crystal_density_diffrn 1.278
_exptl_crystal_density_method 'not measured'
_exptl_crystal_description plate
_exptl_crystal_F_000 462
_exptl_crystal_size_max 0.5
_exptl_crystal_size_mid 0.3
_exptl_crystal_size_min 0.1
_refine_diff_density_max 0.457
_refine_diff_density_min -0.229
_refine_diff_density_rms 0.065
_refine_ls_extinction_method none
_refine_ls_goodness_of_fit_ref 1.091
_refine_ls_hydrogen_treatment constr
_refine_ls_matrix_type full
_refine_ls_number_parameters 200
_refine_ls_number_reflns 4986
_refine_ls_number_restraints 0
_refine_ls_restrained_S_all 1.091
_refine_ls_R_factor_all 0.0447
_refine_ls_R_factor_gt 0.0298
_refine_ls_shift/su_max 0.001
_refine_ls_shift/su_mean 0.000
_refine_ls_structure_factor_coef Fsqd
_refine_ls_weighting_details 'calc w=1/[\s^2^(Fo^2^)+(0.0327P)^2^+0.3290P] where P=(Fo^2^+2Fc^2^)/3'
_refine_ls_weighting_scheme calc
_refine_ls_wR_factor_gt 0.0696
_refine_ls_wR_factor_ref 0.0756
_reflns_number_gt 4053
_reflns_number_total 4986
_reflns_threshold_expression >2sigma(I)
_cod_data_source_file ic1003325_si_002_5.cif
_cod_data_source_block 06056m
_cod_database_code 4315350

loop_
_symmetry_equiv_pos_as_xyz
'x, y, z'
'-x, -y, -z'

loop_
_atom_site_label
_atom_site_type_symbol
_atom_site_fract_x
_atom_site_fract_y
_atom_site_fract_z
_atom_site_U_iso_or_equiv
_atom_site_adp_type
_atom_site_occupancy
_atom_site_symmetry_multiplicity
_atom_site_calc_flag
_atom_site_refinement_flags
_atom_site_disorder_assembly
_atom_site_disorder_group
Fe1 Fe 0.44062(3) 0.20670(3) 0.750193(19) 0.01713(8) Uani 1 1 d . . .
P1 P 0.43590(6) 0.01203(6) 0.64279(3) 0.01955(12) Uani 1 1 d . . .
P2 P 0.24588(7) 0.07482(7) 0.81056(4) 0.02452(13) Uani 1 1 d . . .
P3 P 0.25288(7) 0.26230(7) 0.68026(4) 0.02529(13) Uani 1 1 d . . .
P4 P 0.63151(7) 0.43307(6) 0.74171(4) 0.02241(12) Uani 1 1 d . . .
P5 P 0.63145(7) 0.24026(7) 0.86681(4) 0.02474(13) Uani 1 1 d . . .
C1 C 0.2525(3) 0.4660(3) 0.7119(2) 0.0418(6) Uani 1 1 d . . .
H1A H 0.1474 0.4591 0.6799 0.063 Uiso 1 1 calc R . .
H1B H 0.3441 0.5460 0.6945 0.063 Uiso 1 1 calc R . .
H1C H 0.2660 0.5009 0.7783 0.063 Uiso 1 1 calc R . .
C2 C 0.2083(3) 0.2337(3) 0.55455(17) 0.0423(6) Uani 1 1 d . . .
H2A H 0.1185 0.2635 0.5360 0.063 Uiso 1 1 calc R . .
H2B H 0.1749 0.1185 0.5229 0.063 Uiso 1 1 calc R . .
H2C H 0.3078 0.3039 0.5383 0.063 Uiso 1 1 calc R . .
C3 C 0.0409(3) 0.1374(3) 0.69304(18) 0.0380(6) Uani 1 1 d . . .
H3A H 0.0075 0.2077 0.7351 0.046 Uiso 1 1 calc R . .
H3B H -0.0397 0.0932 0.6327 0.046 Uiso 1 1 calc R . .
C4 C 0.0408(3) -0.0027(3) 0.73088(16) 0.0304(5) Uani 1 1 d . . .
H4A H 0.0224 -0.0979 0.6806 0.037 Uiso 1 1 calc R . .
H4B H -0.0481 -0.0376 0.7637 0.037 Uiso 1 1 calc R . .
C5 C 0.2004(3) 0.1756(3) 0.91301(17) 0.0461(7) Uani 1 1 d . . .
H5A H 0.0989 0.0976 0.9241 0.069 Uiso 1 1 calc R . .
H5B H 0.1855 0.2711 0.9027 0.069 Uiso 1 1 calc R . .
H5C H 0.2927 0.2113 0.9664 0.069 Uiso 1 1 calc R . .
C6 C 0.2262(3) -0.1124(3) 0.84375(19) 0.0436(6) Uani 1 1 d . . .
H6A H 0.1188 -0.1637 0.8583 0.065 Uiso 1 1 calc R . .
H6B H 0.3153 -0.0838 0.8977 0.065 Uiso 1 1 calc R . .
H6C H 0.2339 -0.1894 0.7929 0.065 Uiso 1 1 calc R . .
C7 C 0.6854(3) 0.0760(3) 0.89218(18) 0.0435(6) Uani 1 1 d . . .
H7A H 0.7718 0.1208 0.9494 0.065 Uiso 1 1 calc R . .
H7B H 0.7259 0.0338 0.8420 0.065 Uiso 1 1 calc R . .
H7C H 0.5868 -0.0135 0.8986 0.065 Uiso 1 1 calc R . .
C8 C 0.6317(3) 0.3283(3) 0.98580(15) 0.0406(6) Uani 1 1 d . . .
H8A H 0.7406 0.3626 1.0262 0.061 Uiso 1 1 calc R . .
H8B H 0.5468 0.2454 1.0057 0.061 Uiso 1 1 calc R . .
H8C H 0.6079 0.4236 0.9886 0.061 Uiso 1 1 calc R . .
C9 C 0.8429(3) 0.3904(3) 0.86522(18) 0.0417(6) Uani 1 1 d . . .
H9A H 0.8828 0.4904 0.9168 0.050 Uiso 1 1 calc R . .
H9B H 0.9214 0.3412 0.8726 0.050 Uiso 1 1 calc R . .
C10 C 0.8355(3) 0.4355(3) 0.77493(17) 0.0336(5) Uani 1 1 d . . .
H10A H 0.8484 0.3549 0.7276 0.040 Uiso 1 1 calc R . .
H10B H 0.9248 0.5459 0.7825 0.040 Uiso 1 1 calc R . .
C11 C 0.6739(3) 0.6315(3) 0.82107(16) 0.0343(5) Uani 1 1 d . . .
H11A H 0.7716 0.7192 0.8127 0.051 Uiso 1 1 calc R . .
H11B H 0.6944 0.6251 0.8844 0.051 Uiso 1 1 calc R . .
H11C H 0.5782 0.6553 0.8081 0.051 Uiso 1 1 calc R . .
C12 C 0.6527(3) 0.5053(3) 0.63735(16) 0.0340(5) Uani 1 1 d . . .
H12A H 0.7566 0.6050 0.6511 0.051 Uiso 1 1 calc R . .
H12B H 0.5594 0.5294 0.6172 0.051 Uiso 1 1 calc R . .
H12C H 0.6532 0.4197 0.5886 0.051 Uiso 1 1 calc R . .
C13 C 0.5533(3) -0.1061(3) 0.66558(16) 0.0318(5) Uani 1 1 d . . .
H13A H 0.5289 -0.1931 0.6101 0.048 Uiso 1 1 calc R . .
H13B H 0.5213 -0.1553 0.7152 0.048 Uiso 1 1 calc R . .
H13C H 0.6721 -0.0327 0.6835 0.048 Uiso 1 1 calc R . .
C14 C 0.2365(3) -0.1689(3) 0.58336(15) 0.0329(5) Uani 1 1 d . . .
H14A H 0.2552 -0.2450 0.5373 0.049 Uiso 1 1 calc R . .
H14B H 0.1594 -0.1330 0.5532 0.049 Uiso 1 1 calc R . .
H14C H 0.1893 -0.2243 0.6281 0.049 Uiso 1 1 calc R . .
C15 C 0.5115(3) 0.0676(2) 0.54201(13) 0.0232(4) Uani 1 1 d . . .
H15A H 0.4573 0.1331 0.5206 0.028 Uiso 1 1 calc R . .
H15B H 0.6315 0.1412 0.5640 0.028 Uiso 1 1 calc R . .

loop_
_atom_site_aniso_label
_atom_site_aniso_U_11
_atom_site_aniso_U_22
_atom_site_aniso_U_33
_atom_site_aniso_U_23
_atom_site_aniso_U_13
_atom_site_aniso_U_12
Fe1 0.01822(15) 0.01482(14) 0.01810(15) 0.00400(11) 0.00475(11) 0.00711(11)
P1 0.0229(3) 0.0162(2) 0.0194(3) 0.0040(2) 0.0066(2) 0.0083(2)
P2 0.0249(3) 0.0234(3) 0.0254(3) 0.0076(2) 0.0107(2) 0.0087(2)
P3 0.0222(3) 0.0245(3) 0.0317(3) 0.0108(2) 0.0057(2) 0.0115(2)
P4 0.0235(3) 0.0164(3) 0.0258(3) 0.0047(2) 0.0078(2) 0.0070(2)
P5 0.0266(3) 0.0250(3) 0.0217(3) 0.0050(2) 0.0026(2) 0.0121(2)
C1 0.0373(14) 0.0328(13) 0.0664(18) 0.0192(13) 0.0147(13) 0.0233(12)
C2 0.0365(14) 0.0549(16) 0.0393(14) 0.0207(13) 0.0024(11) 0.0226(13)
C3 0.0221(11) 0.0414(14) 0.0522(16) 0.0172(12) 0.0090(11) 0.0134(10)
C4 0.0210(11) 0.0281(12) 0.0390(13) 0.0088(10) 0.0111(9) 0.0064(9)
C5 0.0411(15) 0.0540(17) 0.0370(14) 0.0042(12) 0.0205(12) 0.0147(13)
C6 0.0477(16) 0.0398(14) 0.0526(16) 0.0298(13) 0.0213(13) 0.0175(12)
C7 0.0514(16) 0.0422(15) 0.0401(15) 0.0110(12) -0.0022(12) 0.0282(13)
C8 0.0474(15) 0.0500(16) 0.0228(12) 0.0025(11) 0.0030(11) 0.0249(13)
C9 0.0235(12) 0.0484(15) 0.0446(15) 0.0113(12) -0.0016(10) 0.0112(11)
C10 0.0201(11) 0.0299(12) 0.0454(14) 0.0076(11) 0.0099(10) 0.0063(9)
C11 0.0412(14) 0.0193(11) 0.0364(13) 0.0015(10) 0.0109(11) 0.0097(10)
C12 0.0418(14) 0.0226(11) 0.0347(13) 0.0108(10) 0.0152(11) 0.0080(10)
C13 0.0473(14) 0.0293(12) 0.0291(12) 0.0093(10) 0.0131(10) 0.0251(11)
C14 0.0327(12) 0.0255(12) 0.0281(12) -0.0015(9) 0.0085(10) 0.0041(10)
C15 0.0305(11) 0.0197(10) 0.0214(10) 0.0066(8) 0.0100(9) 0.0112(9)

loop_
_atom_type_symbol
_atom_type_description
_atom_type_scat_dispersion_real
_atom_type_scat_dispersion_imag
_atom_type_scat_source
C C 0.0033 0.0016 'International Tables Vol C Tables 4.2.6.8 and 6.1.1.4'
H H 0.0000 0.0000 'International Tables Vol C Tables 4.2.6.8 and 6.1.1.4'
P P 0.1023 0.0942 'International Tables Vol C Tables 4.2.6.8 and 6.1.1.4'
Fe Fe 0.3463 0.8444 'International Tables Vol C Tables 4.2.6.8 and 6.1.1.4'

loop_
_geom_angle_atom_site_label_1
_geom_angle_atom_site_label_2
_geom_angle_atom_site_label_3
_geom_angle
_geom_angle_site_symmetry_1
_geom_angle_site_symmetry_3
_geom_angle_publ_flag
P2 Fe1 P4 151.12(3) . . ?
P2 Fe1 P3 83.28(2) . . ?
P4 Fe1 P3 90.06(2) . . ?
P2 Fe1 P1 102.60(2) . . ?
P4 Fe1 P1 106.25(2) . . ?
P3 Fe1 P1 101.11(2) . . ?
P2 Fe1 P5 91.76(3) . . ?
P4 Fe1 P5 82.14(2) . . ?
P3 Fe1 P5 154.23(3) . . ?
P1 Fe1 P5 104.65(2) . . ?
C13 P1 C14 95.90(11) . . ?
C13 P1 C15 97.35(10) . . ?
C14 P1 C15 99.79(10) . . ?
C13 P1 Fe1 121.74(8) . . ?
C14 P1 Fe1 119.46(8) . . ?
C15 P1 Fe1 117.69(6) . . ?
C6 P2 C4 100.28(12) . . ?
C6 P2 C5 97.57(13) . . ?
C4 P2 C5 97.78(12) . . ?
C6 P2 Fe1 123.08(9) . . ?
C4 P2 Fe1 110.67(8) . . ?
C5 P2 Fe1 122.73(9) . . ?
C1 P3 C2 96.44(13) . . ?
C1 P3 C3 97.62(11) . . ?
C2 P3 C3 100.29(12) . . ?
C1 P3 Fe1 122.89(9) . . ?
C2 P3 Fe1 121.86(9) . . ?
C3 P3 Fe1 113.01(8) . . ?
C10 P4 C11 98.65(11) . . ?
C10 P4 C12 99.77(11) . . ?
C11 P4 C12 97.25(11) . . ?
C10 P4 Fe1 109.76(8) . . ?
C11 P4 Fe1 120.21(8) . . ?
C12 P4 Fe1 126.33(8) . . ?
C8 P5 C7 95.64(12) . . ?
C8 P5 C9 98.62(12) . . ?
C7 P5 C9 98.28(12) . . ?
C8 P5 Fe1 121.63(9) . . ?
C7 P5 Fe1 125.06(9) . . ?
C9 P5 Fe1 112.40(8) . . ?
P3 C1 H1A 109.5 . . ?
P3 C1 H1B 109.5 . . ?
H1A C1 H1B 109.5 . . ?
P3 C1 H1C 109.5 . . ?
H1A C1 H1C 109.5 . . ?
H1B C1 H1C 109.5 . . ?
P3 C2 H2A 109.5 . . ?
P3 C2 H2B 109.5 . . ?
H2A C2 H2B 109.5 . . ?
P3 C2 H2C 109.5 . . ?
H2A C2 H2C 109.5 . . ?
H2B C2 H2C 109.5 . . ?
C4 C3 P3 109.69(15) . . ?
C4 C3 H3A 109.7 . . ?
P3 C3 H3A 109.7 . . ?
C4 C3 H3B 109.7 . . ?
P3 C3 H3B 109.7 . . ?
H3A C3 H3B 108.2 . . ?
C3 C4 P2 106.68(15) . . ?
C3 C4 H4A 110.4 . . ?
P2 C4 H4A 110.4 . . ?
C3 C4 H4B 110.4 . . ?
P2 C4 H4B 110.4 . . ?
H4A C4 H4B 108.6 . . ?
P2 C5 H5A 109.5 . . ?
P2 C5 H5B 109.5 . . ?
H5A C5 H5B 109.5 . . ?
P2 C5 H5C 109.5 . . ?
H5A C5 H5C 109.5 . . ?
H5B C5 H5C 109.5 . . ?
P2 C6 H6A 109.5 . . ?
P2 C6 H6B 109.5 . . ?
H6A C6 H6B 109.5 . . ?
P2 C6 H6C 109.5 . . ?
H6A C6 H6C 109.5 . . ?
H6B C6 H6C 109.5 . . ?
P5 C7 H7A 109.5 . . ?
P5 C7 H7B 109.5 . . ?
H7A C7 H7B 109.5 . . ?
P5 C7 H7C 109.5 . . ?
H7A C7 H7C 109.5 . . ?
H7B C7 H7C 109.5 . . ?
P5 C8 H8A 109.5 . . ?
P5 C8 H8B 109.5 . . ?
H8A C8 H8B 109.5 . . ?
P5 C8 H8C 109.5 . . ?
H8A C8 H8C 109.5 . . ?
H8B C8 H8C 109.5 . . ?
C10 C9 P5 109.55(16) . . ?
C10 C9 H9A 109.8 . . ?
P5 C9 H9A 109.8 . . ?
C10 C9 H9B 109.8 . . ?
P5 C9 H9B 109.8 . . ?
H9A C9 H9B 108.2 . . ?
C9 C10 P4 106.28(16) . . ?
C9 C10 H10A 110.5 . . ?
P4 C10 H10A 110.5 . . ?
C9 C10 H10B 110.5 . . ?
P4 C10 H10B 110.5 . . ?
H10A C10 H10B 108.7 . . ?
P4 C11 H11A 109.5 . . ?
P4 C11 H11B 109.5 . . ?
H11A C11 H11B 109.5 . . ?
P4 C11 H11C 109.5 . . ?
H11A C11 H11C 109.5 . . ?
H11B C11 H11C 109.5 . . ?
P4 C12 H12A 109.5 . . ?
P4 C12 H12B 109.5 . . ?
H12A C12 H12B 109.5 . . ?
P4 C12 H12C 109.5 . . ?
H12A C12 H12C 109.5 . . ?
H12B C12 H12C 109.5 . . ?
P1 C13 H13A 109.5 . . ?
P1 C13 H13B 109.5 . . ?
H13A C13 H13B 109.5 . . ?
P1 C13 H13C 109.5 . . ?
H13A C13 H13C 109.5 . . ?
H13B C13 H13C 109.5 . . ?
P1 C14 H14A 109.5 . . ?
P1 C14 H14B 109.5 . . ?
H14A C14 H14B 109.5 . . ?
P1 C14 H14C 109.5 . . ?
H14A C14 H14C 109.5 . . ?
H14B C14 H14C 109.5 . . ?
C15 C15 P1 120.05(18) 2_656 . ?
C15 C15 H15A 107.3 2_656 . ?
P1 C15 H15A 107.3 . . ?
C15 C15 H15B 107.3 2_656 . ?
P1 C15 H15B 107.3 . . ?
H15A C15 H15B 106.9 . . ?

loop_
_geom_bond_atom_site_label_1
_geom_bond_atom_site_label_2
_geom_bond_distance
_geom_bond_site_symmetry_2
_geom_bond_publ_flag
Fe1 P2 2.1580(6) . ?
Fe1 P4 2.1625(6) . ?
Fe1 P3 2.1655(6) . ?
Fe1 P1 2.1736(6) . ?
Fe1 P5 2.1811(6) . ?
P1 C13 1.845(2) . ?
P1 C14 1.853(2) . ?
P1 C15 1.858(2) . ?
P2 C6 1.841(2) . ?
P2 C4 1.849(2) . ?
P2 C5 1.853(2) . ?
P3 C1 1.850(2) . ?
P3 C2 1.855(2) . ?
P3 C3 1.871(2) . ?
P4 C10 1.838(2) . ?
P4 C11 1.853(2) . ?
P4 C12 1.853(2) . ?
P5 C8 1.848(2) . ?
P5 C7 1.856(2) . ?
P5 C9 1.876(3) . ?
C1 H1A 0.9800 . ?
C1 H1B 0.9800 . ?
C1 H1C 0.9800 . ?
C2 H2A 0.9800 . ?
C2 H2B 0.9800 . ?
C2 H2C 0.9800 . ?
C3 C4 1.514(3) . ?
C3 H3A 0.9900 . ?
C3 H3B 0.9900 . ?
C4 H4A 0.9900 . ?
C4 H4B 0.9900 . ?
C5 H5A 0.9800 . ?
C5 H5B 0.9800 . ?
C5 H5C 0.9800 . ?
C6 H6A 0.9800 . ?
C6 H6B 0.9800 . ?
C6 H6C 0.9800 . ?
C7 H7A 0.9800 . ?
C7 H7B 0.9800 . ?
C7 H7C 0.9800 . ?
C8 H8A 0.9800 . ?
C8 H8B 0.9800 . ?
C8 H8C 0.9800 . ?
C9 C10 1.519(3) . ?
C9 H9A 0.9900 . ?
C9 H9B 0.9900 . ?
C10 H10A 0.9900 . ?
C10 H10B 0.9900 . ?
C11 H11A 0.9800 . ?
C11 H11B 0.9800 . ?
C11 H11C 0.9800 . ?
C12 H12A 0.9800 . ?
C12 H12B 0.9800 . ?
C12 H12C 0.9800 . ?
C13 H13A 0.9800 . ?
C13 H13B 0.9800 . ?
C13 H13C 0.9800 . ?
C14 H14A 0.9800 . ?
C14 H14B 0.9800 . ?
C14 H14C 0.9800 . ?
C15 C15 1.535(4) 2_656 ?
C15 H15A 0.9900 . ?
C15 H15B 0.9900 . ?

loop_
_geom_torsion_atom_site_label_1
_geom_torsion_atom_site_label_2
_geom_torsion_atom_site_label_3
_geom_torsion_atom_site_label_4
_geom_torsion
_geom_torsion_site_symmetry_1
_geom_torsion_site_symmetry_2
_geom_torsion_site_symmetry_3
_geom_torsion_site_symmetry_4
_geom_torsion_publ_flag
P2 Fe1 P1 C13 -86.64(10) . . . . ?
P4 Fe1 P1 C13 94.49(10) . . . . ?
P3 Fe1 P1 C13 -172.16(9) . . . . ?
P5 Fe1 P1 C13 8.57(10) . . . . ?
P2 Fe1 P1 C14 32.58(9) . . . . ?
P4 Fe1 P1 C14 -146.29(9) . . . . ?
P3 Fe1 P1 C14 -52.94(9) . . . . ?
P5 Fe1 P1 C14 127.79(9) . . . . ?
P2 Fe1 P1 C15 153.71(8) . . . . ?
P4 Fe1 P1 C15 -25.15(8) . . . . ?
P3 Fe1 P1 C15 68.20(8) . . . . ?
P5 Fe1 P1 C15 -111.07(8) . . . . ?
P4 Fe1 P2 C6 -134.08(12) . . . . ?
P3 Fe1 P2 C6 148.11(11) . . . . ?
P1 Fe1 P2 C6 48.18(11) . . . . ?
P5 Fe1 P2 C6 -57.26(11) . . . . ?
P4 Fe1 P2 C4 107.67(9) . . . . ?
P3 Fe1 P2 C4 29.87(8) . . . . ?
P1 Fe1 P2 C4 -70.07(8) . . . . ?
P5 Fe1 P2 C4 -175.50(8) . . . . ?
P4 Fe1 P2 C5 -6.81(13) . . . . ?
P3 Fe1 P2 C5 -84.61(11) . . . . ?
P1 Fe1 P2 C5 175.45(11) . . . . ?
P5 Fe1 P2 C5 70.02(11) . . . . ?
P2 Fe1 P3 C1 105.03(11) . . . . ?
P4 Fe1 P3 C1 -46.80(11) . . . . ?
P1 Fe1 P3 C1 -153.39(11) . . . . ?
P5 Fe1 P3 C1 24.99(13) . . . . ?
P2 Fe1 P3 C2 -130.97(11) . . . . ?
P4 Fe1 P3 C2 77.20(11) . . . . ?
P1 Fe1 P3 C2 -29.38(11) . . . . ?
P5 Fe1 P3 C2 149.00(11) . . . . ?
P2 Fe1 P3 C3 -11.46(10) . . . . ?
P4 Fe1 P3 C3 -163.30(10) . . . . ?
P1 Fe1 P3 C3 90.12(10) . . . . ?
P5 Fe1 P3 C3 -91.50(11) . . . . ?
P2 Fe1 P4 C10 114.53(9) . . . . ?
P3 Fe1 P4 C10 -169.37(9) . . . . ?
P1 Fe1 P4 C10 -67.77(9) . . . . ?
P5 Fe1 P4 C10 35.27(9) . . . . ?
P2 Fe1 P4 C11 1.31(11) . . . . ?
P3 Fe1 P4 C11 77.41(10) . . . . ?
P1 Fe1 P4 C11 179.01(9) . . . . ?
P5 Fe1 P4 C11 -77.95(10) . . . . ?
P2 Fe1 P4 C12 -126.26(11) . . . . ?
P3 Fe1 P4 C12 -50.15(10) . . . . ?
P1 Fe1 P4 C12 51.45(10) . . . . ?
P5 Fe1 P4 C12 154.49(10) . . . . ?
P2 Fe1 P5 C8 -52.29(11) . . . . ?
P4 Fe1 P5 C8 99.38(11) . . . . ?
P3 Fe1 P5 C8 25.85(13) . . . . ?
P1 Fe1 P5 C8 -155.80(11) . . . . ?
P2 Fe1 P5 C7 72.69(12) . . . . ?
P4 Fe1 P5 C7 -135.65(12) . . . . ?
P3 Fe1 P5 C7 150.82(12) . . . . ?
P1 Fe1 P5 C7 -30.82(12) . . . . ?
P2 Fe1 P5 C9 -168.67(10) . . . . ?
P4 Fe1 P5 C9 -17.01(10) . . . . ?
P3 Fe1 P5 C9 -90.54(11) . . . . ?
P1 Fe1 P5 C9 87.82(10) . . . . ?
C1 P3 C3 C4 -143.84(19) . . . . ?
C2 P3 C3 C4 118.15(19) . . . . ?
Fe1 P3 C3 C4 -13.1(2) . . . . ?
P3 C3 C4 P2 34.5(2) . . . . ?
C6 P2 C4 C3 -177.05(17) . . . . ?
C5 P2 C4 C3 83.74(18) . . . . ?
Fe1 P2 C4 C3 -45.66(17) . . . . ?
C8 P5 C9 C10 -137.75(19) . . . . ?
C7 P5 C9 C10 125.21(19) . . . . ?
Fe1 P5 C9 C10 -8.2(2) . . . . ?
P5 C9 C10 P4 33.8(2) . . . . ?
C11 P4 C10 C9 76.90(18) . . . . ?
C12 P4 C10 C9 175.87(16) . . . . ?
Fe1 P4 C10 C9 -49.65(18) . . . . ?
C13 P1 C15 C15 56.9(2) . . . 2_656 ?
C14 P1 C15 C15 -40.4(2) . . . 2_656 ?
Fe1 P1 C15 C15 -171.28(19) . . . 2_656 ?
